data_7022107
loop_
_publ_author_name
'Hu, Kong-Qiu'
'Wu, Shu-Qi'
'An, Guang-Yu'
'Cui, Ai-Li'
'Kou, Hui-Zhong'

_publ_section_title
;
 Syntheses, structure, and magnetic properties of heteronuclear
 Cu(II)4Fe(III)4 cluster and Cu(II)8 bimetallacycles.
;
_journal_issue 4
_journal_name_full 'Dalton transactions (Cambridge, England : 2003)'
_journal_page_first 1102
_journal_page_last 1108
_journal_paper_doi 10.1039/c2dt31708g
_journal_volume 42
_journal_year 2013
_chemical_formula_sum 'C37 H43 Cu4 N4 O11.5'
_chemical_formula_weight 981.91
_chemical_name_systematic
;
?
;
_space_group_IT_number 14
_symmetry_cell_setting monoclinic
_symmetry_space_group_name_Hall '-P 2ybc'
_symmetry_space_group_name_H-M 'P 1 21/c 1'
_atom_sites_solution_hydrogens geom
_atom_sites_solution_primary direct
_atom_sites_solution_secondary difmap
_audit_creation_method SHELXL-97
_cell_angle_alpha 90.00
_cell_angle_beta 90.251(2)
_cell_angle_gamma 90.00
_cell_formula_units_Z 8
_cell_length_a 18.3819(10)
_cell_length_b 43.1954(19)
_cell_length_c 9.8247(5)
_cell_measurement_reflns_used 6283
_cell_measurement_temperature 293(2)
_cell_measurement_theta_max 26.00
_cell_measurement_theta_min 3.02
_cell_volume 7800.9(7)
_computing_cell_refinement 'crystalstructure 3.6.0 (Rigaku, 2004)'
_computing_data_collection 'crystalstructure 3.6.0 (Rigaku, 2004)'
_computing_data_reduction 'SHELXL-97 (Sheldrick, 1997)'
_computing_molecular_graphics 'XP (Sheldrick, 1998)'
_computing_publication_material 'XP (Sheldrick, 1998)'
_computing_structure_refinement 'SHELXL-97 (Sheldrick, 1997)'
_computing_structure_solution 'SHELXS-97 (Sheldrick, 1990)'
_diffrn_ambient_temperature 293(2)
_diffrn_detector_area_resol_mean 0.77
_diffrn_measured_fraction_theta_full 0.983
_diffrn_measured_fraction_theta_max 0.983
_diffrn_measurement_device_type 'Rigaku R-AXIS RAPID IP'
_diffrn_measurement_method '\w scans'
_diffrn_radiation_monochromator graphite
_diffrn_radiation_source 'fine-focus sealed tube'
_diffrn_radiation_type MoK\a
_diffrn_radiation_wavelength 0.71073
_diffrn_reflns_av_R_equivalents 0.1543
_diffrn_reflns_av_sigmaI/netI 0.1567
_diffrn_reflns_limit_h_max 22
_diffrn_reflns_limit_h_min -22
_diffrn_reflns_limit_k_max 51
_diffrn_reflns_limit_k_min -52
_diffrn_reflns_limit_l_max 10
_diffrn_reflns_limit_l_min -12
_diffrn_reflns_number 50899
_diffrn_reflns_theta_full 26.00
_diffrn_reflns_theta_max 26.00
_diffrn_reflns_theta_min 3.02
_diffrn_standards_decay_% 0
_exptl_absorpt_coefficient_mu 2.218
_exptl_absorpt_correction_T_max 1.000
_exptl_absorpt_correction_T_min 0.133
_exptl_absorpt_correction_type empirical
_exptl_absorpt_process_details 'ABSCOR; Higashi, 1995'
_exptl_crystal_colour 'red brown'
_exptl_crystal_density_diffrn 1.672
_exptl_crystal_density_method 'not measured'
_exptl_crystal_description strip
_exptl_crystal_F_000 4008
_exptl_crystal_size_max 0.22
_exptl_crystal_size_mid 0.11
_exptl_crystal_size_min 0.10
_refine_diff_density_max 0.836
_refine_diff_density_min -0.775
_refine_diff_density_rms 0.143
_refine_ls_extinction_coef 0.0024(2)
_refine_ls_extinction_expression Fc^*^=kFc[1+0.001xFc^2^\l^3^/sin(2\q)]^-1/4^
_refine_ls_extinction_method SHELXL
_refine_ls_goodness_of_fit_ref 1.002
_refine_ls_hydrogen_treatment constr
_refine_ls_matrix_type full
_refine_ls_number_parameters 1019
_refine_ls_number_reflns 15067
_refine_ls_number_restraints 0
_refine_ls_restrained_S_all 1.002
_refine_ls_R_factor_all 0.1870
_refine_ls_R_factor_gt 0.0812
_refine_ls_shift/su_max 0.001
_refine_ls_shift/su_mean 0.000
_refine_ls_structure_factor_coef Fsqd
_refine_ls_weighting_details 'calc w=1/[\s^2^(Fo^2^)+(0.1000P)^2^+0.0000P] where P=(Fo^2^+2Fc^2^)/3'
_refine_ls_weighting_scheme calc
_refine_ls_wR_factor_gt 0.1947
_refine_ls_wR_factor_ref 0.2438
_reflns_number_gt 6283
_reflns_number_total 15067
_reflns_threshold_expression >2sigma(I)
_cod_data_source_file c2dt31708g.txt
_cod_data_source_block 1
_cod_depositor_comments
;
The following automatic conversions were performed:

'_symmetry_cell_setting' value 'Monoclinic' changed to 'monoclinic'
according to /home/saulius/struct/CIF-dictionaries/cif_core.dic
dictionary named 'cif_core.dic' version 2.4.2 from 2011-04-26.

Automatic conversion script
Id: cif_fix_values 1891 2012-01-12 08:04:46Z andrius 
;
_cod_original_sg_symbol_H-M P2(1)/c
_cod_database_code 7022107

loop_
_symmetry_equiv_pos_as_xyz
'x, y, z'
'-x, y+1/2, -z+1/2'
'-x, -y, -z'
'x, -y-1/2, z-1/2'

loop_
_atom_site_label
_atom_site_type_symbol
_atom_site_fract_x
_atom_site_fract_y
_atom_site_fract_z
_atom_site_U_iso_or_equiv
_atom_site_adp_type
_atom_site_occupancy
_atom_site_symmetry_multiplicity
_atom_site_calc_flag
_atom_site_refinement_flags
Cu1 Cu 0.28130(7) 0.63893(3) 0.65886(13) 0.0604(4) Uani 1 1 d .
Cu2 Cu 0.31437(6) 0.62672(2) 1.00570(12) 0.0518(3) Uani 1 1 d .
Cu3 Cu 0.47671(7) 0.61206(3) 1.18064(13) 0.0580(4) Uani 1 1 d .
Cu4 Cu 0.44282(7) 0.62602(2) 0.83835(12) 0.0545(3) Uani 1 1 d .
Cu5 Cu -0.22272(7) 0.62779(3) 1.69206(13) 0.0612(4) Uani 1 1 d .
Cu6 Cu -0.05896(6) 0.63465(2) 1.51435(12) 0.0538(3) Uani 1 1 d .
Cu7 Cu -0.02081(7) 0.63772(3) 1.16448(13) 0.0645(4) Uani 1 1 d .
Cu8 Cu -0.18388(7) 0.62783(2) 1.34148(12) 0.0535(3) Uani 1 1 d .
C1 C 0.2759(5) 0.6809(2) 0.8892(10) 0.052(2) Uani 1 1 d .
C2 C 0.3061(5) 0.68815(19) 1.0168(10) 0.053(2) Uani 1 1 d .
C3 C 0.3080(6) 0.7185(2) 1.0632(12) 0.075(3) Uani 1 1 d .
H3A H 0.3305 0.7239 1.1446 0.090 Uiso 1 1 calc R
C4 C 0.2726(8) 0.7410(2) 0.9766(15) 0.091(4) Uani 1 1 d .
H4A H 0.2720 0.7614 1.0066 0.109 Uiso 1 1 calc R
C5 C 0.2408(7) 0.7350(2) 0.8576(13) 0.075(3) Uani 1 1 d .
H5A H 0.2187 0.7505 0.8066 0.090 Uiso 1 1 calc R
C6 C 0.2421(6) 0.7045(2) 0.8129(11) 0.061(3) Uani 1 1 d .
C7 C 0.2038(6) 0.6971(3) 0.6907(14) 0.079(4) Uani 1 1 d .
H7A H 0.1709 0.7118 0.6588 0.094 Uiso 1 1 calc R
C8 C 0.1651(7) 0.6692(4) 0.4898(13) 0.102(4) Uani 1 1 d .
H8A H 0.1285 0.6532 0.5007 0.122 Uiso 1 1 calc R
H8B H 0.1403 0.6887 0.4741 0.122 Uiso 1 1 calc R
C9 C 0.2412(9) 0.6308(3) 0.3587(13) 0.097(4) Uani 1 1 d .
H9A H 0.2765 0.6313 0.2856 0.116 Uiso 1 1 calc R
H9B H 0.2024 0.6170 0.3309 0.116 Uiso 1 1 calc R
C10 C 0.2939(5) 0.5884(3) 0.4708(11) 0.070(3) Uani 1 1 d .
H10A H 0.2784 0.5780 0.3930 0.084 Uiso 1 1 calc R
C11 C 0.3352(6) 0.5704(2) 0.5718(10) 0.062(3) Uani 1 1 d .
C12 C 0.3400(7) 0.5381(3) 0.5601(13) 0.085(4) Uani 1 1 d .
H12A H 0.3143 0.5283 0.4904 0.102 Uiso 1 1 calc R
C13 C 0.3790(8) 0.5210(3) 0.6428(14) 0.092(4) Uani 1 1 d .
H13A H 0.3780 0.4995 0.6360 0.110 Uiso 1 1 calc R
C14 C 0.4224(8) 0.5356(2) 0.7422(13) 0.089(4) Uani 1 1 d .
H14A H 0.4522 0.5238 0.7987 0.106 Uiso 1 1 calc R
C15 C 0.4207(6) 0.5678(2) 0.7560(11) 0.067(3) Uani 1 1 d .
C16 C 0.3738(5) 0.5850(2) 0.6726(10) 0.056(3) Uani 1 1 d .
C17 C 0.3539(5) 0.57067(19) 1.1143(10) 0.051(2) Uani 1 1 d .
C18 C 0.2981(5) 0.56540(19) 1.0238(10) 0.054(2) Uani 1 1 d .
C19 C 0.2693(6) 0.5343(2) 1.0123(11) 0.069(3) Uani 1 1 d .
H19A H 0.2313 0.5302 0.9523 0.083 Uiso 1 1 calc R
C20 C 0.2979(7) 0.5110(2) 1.0891(12) 0.075(3) Uani 1 1 d .
H20A H 0.2797 0.4910 1.0810 0.090 Uiso 1 1 calc R
C21 C 0.3534(7) 0.5170(2) 1.1782(13) 0.083(4) Uani 1 1 d .
H21A H 0.3715 0.5010 1.2318 0.099 Uiso 1 1 calc R
C22 C 0.3837(6) 0.5467(2) 1.1907(10) 0.059(3) Uani 1 1 d .
C23 C 0.4392(6) 0.5520(2) 1.2892(12) 0.069(3) Uani 1 1 d .
H23A H 0.4506 0.5354 1.3452 0.082 Uiso 1 1 calc R
C24 C 0.5286(6) 0.5763(3) 1.4259(13) 0.083(4) Uani 1 1 d .
H24A H 0.5100 0.5622 1.4940 0.099 Uiso 1 1 calc R
H24B H 0.5746 0.5681 1.3937 0.099 Uiso 1 1 calc R
C25 C 0.5853(7) 0.6290(3) 1.4029(13) 0.091(4) Uani 1 1 d .
H25A H 0.5973 0.6470 1.4578 0.109 Uiso 1 1 calc R
H25B H 0.6306 0.6191 1.3768 0.109 Uiso 1 1 calc R
C26 C 0.5540(6) 0.6678(2) 1.2464(11) 0.066(3) Uani 1 1 d .
H26A H 0.5809 0.6798 1.3070 0.079 Uiso 1 1 calc R
C27 C 0.5262(6) 0.6836(2) 1.1279(11) 0.061(3) Uani 1 1 d .
C28 C 0.5364(6) 0.7161(2) 1.1252(12) 0.075(3) Uani 1 1 d .
H28 H 0.5587 0.7262 1.1977 0.090 Uiso 1 1 calc R
C29 C 0.5126(7) 0.7323(3) 1.0135(15) 0.092(4) Uani 1 1 d .
H29A H 0.5160 0.7537 1.0133 0.110 Uiso 1 1 calc R
C30 C 0.4828(6) 0.7168(2) 0.8977(14) 0.078(4) Uani 1 1 d .
H30 H 0.4683 0.7281 0.8218 0.094 Uiso 1 1 calc R
C31 C 0.4756(5) 0.6845(2) 0.8986(12) 0.062(3) Uani 1 1 d .
C32 C 0.4970(5) 0.6688(2) 1.0202(10) 0.051(2) Uani 1 1 d .
C33 C 0.5794(8) 0.5450(3) 1.0738(16) 0.118(5) Uani 1 1 d .
C34 C 0.1534(7) 0.5735(3) 0.6721(15) 0.103(4) Uani 1 1 d .
C35 C -0.1099(6) 0.5836(2) 1.2072(10) 0.062(3) Uani 1 1 d .
C36 C -0.1598(6) 0.5677(2) 1.2967(11) 0.062(3) Uani 1 1 d .
C37 C -0.1622(7) 0.5353(3) 1.2937(13) 0.086(4) Uani 1 1 d .
H37A H -0.1931 0.5248 1.3526 0.104 Uiso 1 1 calc R
C38 C -0.1193(8) 0.5188(3) 1.2041(16) 0.094(4) Uani 1 1 d .
H38A H -0.1217 0.4973 1.2036 0.112 Uiso 1 1 calc R
C39 C -0.0735(8) 0.5336(3) 1.1163(16) 0.097(4) Uani 1 1 d .
H39A H -0.0459 0.5219 1.0559 0.116 Uiso 1 1 calc R
C40 C -0.0671(7) 0.5659(3) 1.1153(13) 0.079(3) Uani 1 1 d .
C41 C -0.0212(6) 0.5829(4) 1.0146(12) 0.085(4) Uani 1 1 d .
H41A H -0.0028 0.5707 0.9448 0.102 Uiso 1 1 calc R
C42 C 0.0334(10) 0.6181(4) 0.8817(16) 0.163(9) Uani 1 1 d .
H42A H 0.0005 0.6145 0.8059 0.195 Uiso 1 1 calc R
H42B H 0.0750 0.6045 0.8705 0.195 Uiso 1 1 calc R
C43 C 0.1043(7) 0.6600(4) 0.9982(14) 0.105(5) Uani 1 1 d .
H43A H 0.1373 0.6431 1.0184 0.126 Uiso 1 1 calc R
H43B H 0.1333 0.6782 0.9776 0.126 Uiso 1 1 calc R
C44 C 0.0652(6) 0.6928(3) 1.1728(14) 0.081(4) Uani 1 1 d .
H44A H 0.0986 0.7063 1.1333 0.098 Uiso 1 1 calc R
C45 C 0.0267(6) 0.7049(2) 1.2895(12) 0.069(3) Uani 1 1 d .
C46 C 0.0305(7) 0.7370(3) 1.3237(15) 0.085(4) Uani 1 1 d .
H46A H 0.0559 0.7506 1.2680 0.102 Uiso 1 1 calc R
C47 C -0.0030(8) 0.7477(3) 1.4379(16) 0.093(4) Uani 1 1 d .
H47A H -0.0007 0.7687 1.4583 0.111 Uiso 1 1 calc R
C48 C -0.0402(7) 0.7281(3) 1.5240(13) 0.081(3) Uani 1 1 d .
H48A H -0.0632 0.7362 1.6004 0.097 Uiso 1 1 calc R
C49 C -0.0438(6) 0.6966(2) 1.4979(11) 0.061(3) Uani 1 1 d .
C50 C -0.0137(5) 0.6852(2) 1.3758(12) 0.061(3) Uani 1 1 d .
C51 C -0.1029(6) 0.58403(18) 1.6556(10) 0.054(3) Uani 1 1 d .
C52 C -0.0478(5) 0.5744(2) 1.5675(11) 0.055(2) Uani 1 1 d .
C53 C -0.0257(6) 0.5432(2) 1.5802(12) 0.073(3) Uani 1 1 d .
H53A H 0.0122 0.5361 1.5263 0.088 Uiso 1 1 calc R
C54 C -0.0577(8) 0.5232(2) 1.6679(13) 0.083(4) Uani 1 1 d .
H54A H -0.0437 0.5025 1.6692 0.099 Uiso 1 1 calc R
C55 C -0.1105(7) 0.5335(2) 1.7543(12) 0.075(3) Uani 1 1 d .
H55A H -0.1305 0.5195 1.8158 0.090 Uiso 1 1 calc R
C56 C -0.1358(5) 0.5643(2) 1.7541(10) 0.057(3) Uani 1 1 d .
C57 C -0.1841(6) 0.5748(3) 1.8557(11) 0.069(3) Uani 1 1 d .
H57A H -0.1924 0.5614 1.9281 0.083 Uiso 1 1 calc R
C58 C -0.2587(6) 0.6084(3) 1.9845(12) 0.088(4) Uani 1 1 d .
H58A H -0.2907 0.5911 2.0033 0.106 Uiso 1 1 calc R
H58B H -0.2237 0.6096 2.0585 0.106 Uiso 1 1 calc R
C59 C -0.3518(8) 0.6401(4) 1.8680(14) 0.127(6) Uani 1 1 d .
H59A H -0.3886 0.6553 1.8906 0.152 Uiso 1 1 calc R
H59B H -0.3761 0.6206 1.8482 0.152 Uiso 1 1 calc R
C60 C -0.2617(6) 0.7143(2) 1.3157(12) 0.073(3) Uani 1 1 d .
H60A H -0.2489 0.7230 1.2326 0.087 Uiso 1 1 calc R
C61 C -0.3074(7) 0.7309(2) 1.4043(15) 0.083(4) Uani 1 1 d .
H61A H -0.3232 0.7506 1.3801 0.099 Uiso 1 1 calc R
C62 C -0.3287(6) 0.7185(2) 1.5244(14) 0.075(3) Uani 1 1 d .
H62A H -0.3595 0.7295 1.5815 0.090 Uiso 1 1 calc R
C63 C -0.3042(5) 0.6891(2) 1.5624(11) 0.056(3) Uani 1 1 d .
C64 C -0.2575(5) 0.67300(19) 1.4763(11) 0.054(3) Uani 1 1 d .
C65 C -0.2354(6) 0.6852(2) 1.3503(10) 0.057(3) Uani 1 1 d .
C66 C 0.0592(10) 0.6519(4) 0.8784(15) 0.134(6) Uani 1 1 d .
H66A H 0.0871 0.6554 0.7963 0.161 Uiso 1 1 calc R
H66B H 0.0171 0.6655 0.8753 0.161 Uiso 1 1 calc R
C67 C -0.3011(9) 0.6359(3) 1.9861(15) 0.113(5) Uani 1 1 d .
H67A H -0.2684 0.6535 1.9893 0.136 Uiso 1 1 calc R
H67B H -0.3295 0.6362 2.0691 0.136 Uiso 1 1 calc R
C68 C -0.3307(6) 0.6753(3) 1.6848(11) 0.076(3) Uani 1 1 d .
H68A H -0.3686 0.6858 1.7265 0.091 Uiso 1 1 calc R
C69 C 0.2106(9) 0.6618(4) 0.3726(13) 0.130(6) Uani 1 1 d .
H69A H 0.1821 0.6660 0.2913 0.156 Uiso 1 1 calc R
H69B H 0.2509 0.6764 0.3726 0.156 Uiso 1 1 calc R
C70 C 0.5411(7) 0.6065(3) 1.4885(12) 0.079(3) Uani 1 1 d .
H70A H 0.5661 0.6034 1.5746 0.094 Uiso 1 1 calc R
H70B H 0.4944 0.6158 1.5080 0.094 Uiso 1 1 calc R
C71 C 0.1116(8) 0.5662(3) 1.2435(16) 0.110(5) Uani 1 1 d .
C72 C -0.3117(7) 0.5508(3) 1.6268(15) 0.098(4) Uani 1 1 d .
C73 C -0.1803(7) 0.7098(3) 1.8156(14) 0.098(4) Uani 1 1 d .
C74 C 0.4252(14) 0.6848(4) 0.476(2) 0.197(12) Uani 1 1 d .
N1 N 0.2100(5) 0.6714(2) 0.6180(9) 0.071(2) Uani 1 1 d .
N2 N 0.2768(5) 0.6175(2) 0.4799(9) 0.067(2) Uani 1 1 d .
N3 N 0.4769(4) 0.57784(18) 1.3112(8) 0.060(2) Uani 1 1 d .
N4 N 0.5463(5) 0.63936(19) 1.2783(9) 0.065(2) Uani 1 1 d .
N5 N -0.0038(6) 0.6102(3) 1.0091(12) 0.095(4) Uani 1 1 d .
N6 N 0.0595(5) 0.6662(2) 1.1165(10) 0.074(3) Uani 1 1 d .
N7 N -0.3103(5) 0.6506(2) 1.7450(10) 0.078(3) Uani 1 1 d .
N8 N -0.2190(5) 0.6018(2) 1.8585(9) 0.073(3) Uani 1 1 d .
O1 O 0.3338(4) 0.66437(14) 1.0922(7) 0.0604(17) Uani 1 1 d .
O2 O 0.2786(4) 0.65088(12) 0.8498(6) 0.0552(16) Uani 1 1 d .
O3 O 0.3717(3) 0.61553(14) 0.6986(6) 0.0559(16) Uani 1 1 d .
O4 O 0.4619(4) 0.58288(14) 0.8483(7) 0.0671(19) Uani 1 1 d .
O5 O 0.3776(3) 0.60046(13) 1.1209(6) 0.0546(16) Uani 1 1 d .
O6 O 0.2691(4) 0.58929(14) 0.9566(7) 0.0640(19) Uani 1 1 d .
O7 O 0.4490(4) 0.66781(14) 0.7948(7) 0.0644(19) Uani 1 1 d .
O8 O 0.4838(3) 0.63726(13) 1.0156(6) 0.0557(16) Uani 1 1 d .
O9 O 0.5558(5) 0.57614(16) 1.0446(8) 0.087(2) Uani 1 1 d .
O10 O 0.1902(4) 0.59822(16) 0.7336(7) 0.072(2) Uani 1 1 d .
O11 O -0.1080(4) 0.61361(14) 1.2166(7) 0.0624(18) Uani 1 1 d .
O12 O -0.2016(4) 0.58550(14) 1.3728(7) 0.0656(19) Uani 1 1 d .
O13 O -0.0200(3) 0.65375(14) 1.3522(6) 0.0569(17) Uani 1 1 d .
O14 O -0.0753(4) 0.67576(15) 1.5777(7) 0.069(2) Uani 1 1 d .
O15 O -0.1951(4) 0.66778(15) 1.2710(7) 0.0665(19) Uani 1 1 d .
O16 O -0.2311(3) 0.64392(13) 1.5054(6) 0.0536(16) Uani 1 1 d .
O17 O -0.0196(4) 0.59484(13) 1.4848(7) 0.0597(17) Uani 1 1 d .
O18 O -0.1246(4) 0.61481(13) 1.6441(7) 0.0597(17) Uani 1 1 d .
O19 O 0.0797(5) 0.5949(2) 1.2865(10) 0.108(3) Uani 1 1 d .
O20 O -0.2906(4) 0.58101(15) 1.5798(8) 0.079(2) Uani 1 1 d .
O21 O -0.1521(4) 0.67933(17) 1.7980(8) 0.085(2) Uani 1 1 d .
O22 O 0.3713(6) 0.6837(2) 0.5798(13) 0.136(4) Uani 1 1 d .
O1W O -0.0992(4) 0.67511(17) 1.0698(8) 0.084(2) Uani 1 1 d .

loop_
_atom_site_aniso_label
_atom_site_aniso_U_11
_atom_site_aniso_U_22
_atom_site_aniso_U_33
_atom_site_aniso_U_23
_atom_site_aniso_U_13
_atom_site_aniso_U_12
Cu1 0.0608(8) 0.0679(7) 0.0525(9) -0.0009(6) -0.0059(6) 0.0060(6)
Cu2 0.0543(8) 0.0491(6) 0.0520(8) 0.0038(5) -0.0026(6) -0.0019(5)
Cu3 0.0576(8) 0.0575(7) 0.0587(9) 0.0107(6) -0.0081(6) -0.0072(6)
Cu4 0.0572(8) 0.0526(6) 0.0536(8) 0.0026(5) -0.0008(6) 0.0008(5)
Cu5 0.0533(8) 0.0755(8) 0.0549(8) 0.0097(6) 0.0101(6) 0.0127(6)
Cu6 0.0536(8) 0.0548(7) 0.0532(8) 0.0041(5) 0.0071(6) 0.0026(5)
Cu7 0.0563(8) 0.0842(9) 0.0531(9) -0.0014(6) 0.0112(6) -0.0028(6)
Cu8 0.0548(8) 0.0522(6) 0.0537(8) 0.0017(5) 0.0063(6) 0.0024(5)
C1 0.050(6) 0.056(6) 0.051(7) 0.003(4) 0.020(5) 0.003(4)
C2 0.061(6) 0.043(5) 0.056(7) 0.006(4) 0.009(5) -0.001(4)
C3 0.092(9) 0.054(6) 0.080(9) -0.017(5) 0.006(7) -0.009(6)
C4 0.131(12) 0.050(6) 0.091(11) 0.003(6) 0.040(9) 0.012(7)
C5 0.103(10) 0.060(6) 0.060(8) 0.009(5) 0.011(7) 0.022(6)
C6 0.068(7) 0.058(6) 0.057(7) 0.013(5) 0.002(6) 0.008(5)
C7 0.054(7) 0.083(8) 0.099(11) 0.027(7) 0.004(7) 0.022(6)
C8 0.078(9) 0.172(13) 0.055(9) 0.035(8) -0.005(7) 0.022(8)
C9 0.139(13) 0.086(8) 0.066(9) 0.011(6) -0.018(8) 0.014(8)
C10 0.040(6) 0.107(9) 0.064(8) -0.019(6) 0.001(5) -0.007(6)
C11 0.069(7) 0.065(6) 0.051(7) -0.010(5) 0.002(6) 0.001(5)
C12 0.093(10) 0.084(8) 0.079(10) -0.027(7) 0.014(8) -0.009(7)
C13 0.122(12) 0.055(7) 0.098(11) -0.016(7) -0.017(9) -0.003(7)
C14 0.125(11) 0.056(7) 0.085(10) -0.003(6) 0.017(8) 0.008(7)
C15 0.082(8) 0.065(6) 0.053(7) -0.002(5) 0.011(6) 0.001(6)
C16 0.051(6) 0.065(6) 0.053(7) 0.000(5) -0.004(5) 0.009(5)
C17 0.058(6) 0.042(5) 0.053(7) 0.003(4) 0.005(5) -0.004(4)
C18 0.057(6) 0.040(5) 0.066(7) -0.002(4) 0.007(5) -0.008(4)
C19 0.078(8) 0.072(7) 0.056(7) -0.001(5) -0.008(6) -0.012(6)
C20 0.083(8) 0.049(6) 0.093(9) 0.004(6) -0.006(7) -0.018(6)
C21 0.089(9) 0.060(7) 0.099(10) 0.032(6) 0.023(8) 0.004(6)
C22 0.063(7) 0.059(6) 0.055(7) 0.010(5) -0.010(5) -0.009(5)
C23 0.071(8) 0.054(6) 0.080(9) 0.021(5) 0.006(6) 0.009(5)
C24 0.060(7) 0.099(9) 0.089(10) 0.023(7) -0.020(7) 0.001(6)
C25 0.081(9) 0.116(10) 0.075(9) 0.013(7) -0.035(8) -0.012(7)
C26 0.061(7) 0.070(7) 0.066(8) -0.002(6) -0.003(6) -0.021(5)
C27 0.063(7) 0.056(6) 0.065(8) 0.004(5) 0.002(6) -0.012(5)
C28 0.078(8) 0.063(6) 0.083(9) 0.013(6) -0.024(7) -0.020(6)
C29 0.093(10) 0.062(7) 0.121(12) -0.008(7) -0.002(9) -0.031(7)
C30 0.067(7) 0.051(6) 0.117(11) 0.029(6) -0.013(7) -0.011(5)
C31 0.051(6) 0.055(6) 0.079(8) 0.014(5) 0.004(6) -0.001(5)
C32 0.039(5) 0.049(5) 0.065(7) -0.002(5) 0.005(5) 0.003(4)
C33 0.123(12) 0.096(9) 0.135(14) 0.024(8) -0.006(10) 0.063(9)
C34 0.091(10) 0.104(9) 0.113(12) -0.023(8) -0.010(9) -0.025(8)
C35 0.057(7) 0.083(7) 0.045(7) -0.025(5) -0.016(5) 0.013(5)
C36 0.072(7) 0.058(6) 0.054(7) -0.008(5) -0.008(6) 0.001(5)
C37 0.111(10) 0.062(7) 0.086(10) 0.001(6) -0.007(8) -0.002(7)
C38 0.110(11) 0.064(7) 0.106(12) -0.027(7) -0.009(9) 0.016(8)
C39 0.109(12) 0.075(8) 0.107(12) -0.018(7) -0.020(10) 0.032(8)
C40 0.083(9) 0.091(8) 0.064(9) -0.017(6) -0.011(7) 0.018(7)
C41 0.057(8) 0.146(12) 0.051(8) -0.025(8) 0.003(6) 0.035(8)
C42 0.169(17) 0.213(18) 0.107(13) -0.087(13) 0.100(13) -0.115(15)
C43 0.089(10) 0.166(13) 0.062(9) -0.001(9) 0.044(8) -0.038(9)
C44 0.052(7) 0.109(10) 0.084(10) 0.034(8) 0.011(7) -0.003(7)
C45 0.076(8) 0.076(7) 0.056(8) 0.021(6) -0.025(6) -0.011(6)
C46 0.093(10) 0.073(8) 0.090(11) 0.021(7) -0.025(8) -0.031(7)
C47 0.121(11) 0.048(6) 0.109(12) -0.001(7) -0.026(10) -0.025(7)
C48 0.094(9) 0.066(7) 0.082(9) -0.002(6) -0.005(7) 0.000(6)
C49 0.060(7) 0.067(7) 0.054(7) -0.002(5) 0.001(6) -0.003(5)
C50 0.045(6) 0.068(6) 0.071(8) 0.028(5) -0.015(5) -0.011(5)
C51 0.067(7) 0.037(5) 0.057(7) 0.003(4) -0.012(5) 0.004(4)
C52 0.052(6) 0.052(5) 0.060(7) -0.001(5) 0.004(5) 0.012(5)
C53 0.080(8) 0.061(6) 0.079(9) 0.007(6) 0.012(7) 0.011(6)
C54 0.121(11) 0.043(6) 0.085(10) 0.001(6) -0.009(8) 0.003(6)
C55 0.092(9) 0.055(6) 0.077(9) 0.012(6) -0.001(7) -0.006(6)
C56 0.053(6) 0.057(6) 0.059(7) 0.017(5) -0.004(5) -0.002(5)
C57 0.062(7) 0.090(8) 0.056(8) 0.014(6) 0.012(6) -0.011(6)
C58 0.063(8) 0.151(12) 0.050(8) 0.024(7) 0.018(6) 0.033(8)
C59 0.079(10) 0.230(18) 0.070(10) 0.055(11) 0.043(8) 0.041(10)
C60 0.081(8) 0.065(6) 0.073(8) 0.010(6) 0.005(7) -0.013(6)
C61 0.080(9) 0.047(6) 0.121(12) -0.011(7) 0.008(8) 0.006(6)
C62 0.069(8) 0.061(7) 0.095(10) -0.011(6) 0.016(7) 0.010(6)
C63 0.043(6) 0.058(6) 0.068(8) -0.009(5) -0.006(5) 0.008(5)
C64 0.044(6) 0.044(5) 0.074(8) -0.002(5) 0.004(5) -0.002(4)
C65 0.074(7) 0.049(5) 0.048(7) 0.009(5) 0.002(5) 0.003(5)
C66 0.128(14) 0.209(19) 0.065(11) 0.003(11) 0.059(10) -0.006(13)
C67 0.138(14) 0.124(11) 0.078(11) 0.003(8) 0.021(10) 0.015(10)
C68 0.068(8) 0.114(10) 0.047(8) -0.019(7) 0.002(6) 0.024(7)
C69 0.134(14) 0.207(18) 0.049(9) 0.024(10) -0.012(9) 0.058(13)
C70 0.090(9) 0.085(8) 0.060(8) 0.010(6) -0.014(7) 0.004(7)
C71 0.101(11) 0.092(9) 0.138(14) -0.037(9) 0.015(10) 0.021(8)
C72 0.103(10) 0.069(7) 0.123(12) 0.042(7) 0.005(9) -0.014(7)
C73 0.099(10) 0.082(8) 0.112(11) -0.014(7) -0.014(8) 0.040(7)
C74 0.27(3) 0.128(13) 0.19(2) 0.049(13) 0.20(2) 0.038(15)
N1 0.060(6) 0.099(7) 0.055(6) 0.020(5) -0.004(5) 0.001(5)
N2 0.060(6) 0.086(6) 0.056(6) 0.003(5) -0.016(5) 0.002(5)
N3 0.058(5) 0.064(5) 0.059(6) 0.002(4) 0.005(4) -0.002(4)
N4 0.057(5) 0.071(6) 0.068(6) 0.005(4) 0.002(5) -0.014(4)
N5 0.092(8) 0.096(7) 0.098(9) -0.017(7) 0.042(7) -0.021(7)
N6 0.065(6) 0.093(7) 0.063(7) 0.017(5) 0.006(5) 0.004(5)
N7 0.071(7) 0.105(7) 0.057(7) 0.006(5) -0.001(5) 0.013(5)
N8 0.059(6) 0.109(7) 0.051(6) 0.010(5) 0.018(5) 0.001(5)
O1 0.060(4) 0.062(4) 0.058(5) 0.000(3) -0.007(3) -0.003(3)
O2 0.069(4) 0.043(3) 0.054(4) 0.003(3) 0.004(3) -0.003(3)
O3 0.061(4) 0.057(4) 0.050(4) 0.002(3) 0.005(3) 0.003(3)
O4 0.077(5) 0.060(4) 0.065(5) -0.006(3) -0.015(4) 0.011(3)
O5 0.061(4) 0.048(3) 0.055(4) -0.002(3) -0.002(3) -0.003(3)
O6 0.063(5) 0.061(4) 0.067(5) 0.006(3) -0.013(4) -0.009(3)
O7 0.075(5) 0.060(4) 0.058(5) 0.007(3) -0.013(4) -0.012(3)
O8 0.060(4) 0.051(3) 0.056(4) 0.007(3) 0.003(3) -0.005(3)
O9 0.100(6) 0.077(5) 0.083(6) -0.003(4) -0.005(5) 0.008(4)
O10 0.066(5) 0.077(5) 0.073(5) -0.008(4) -0.001(4) -0.016(4)
O11 0.083(5) 0.052(4) 0.052(4) -0.012(3) 0.000(4) 0.003(3)
O12 0.072(5) 0.066(4) 0.059(5) -0.016(3) 0.019(4) -0.011(4)
O13 0.056(4) 0.054(4) 0.061(5) -0.003(3) 0.002(3) -0.002(3)
O14 0.080(5) 0.067(4) 0.060(5) 0.008(4) 0.013(4) -0.013(4)
O15 0.078(5) 0.067(4) 0.055(5) 0.003(3) 0.016(4) 0.019(4)
O16 0.045(4) 0.058(4) 0.058(4) -0.003(3) -0.005(3) 0.005(3)
O17 0.067(5) 0.052(4) 0.060(5) 0.007(3) 0.018(4) 0.002(3)
O18 0.065(4) 0.054(4) 0.060(5) 0.008(3) 0.003(4) 0.010(3)
O19 0.106(7) 0.115(7) 0.104(7) -0.018(6) 0.024(6) -0.010(6)
O20 0.080(5) 0.071(5) 0.086(6) 0.018(4) -0.007(4) -0.013(4)
O21 0.091(6) 0.081(5) 0.084(6) -0.001(4) 0.006(5) 0.024(4)
O22 0.117(9) 0.127(8) 0.164(11) 0.014(7) -0.036(8) 0.004(6)
O1W 0.076(5) 0.102(6) 0.075(6) 0.025(4) 0.001(4) 0.003(4)

loop_
_atom_type_symbol
_atom_type_description
_atom_type_scat_dispersion_real
_atom_type_scat_dispersion_imag
_atom_type_scat_source
C C 0.0033 0.0016 'International Tables Vol C Tables 4.2.6.8 and 6.1.1.4'
H H 0.0000 0.0000 'International Tables Vol C Tables 4.2.6.8 and 6.1.1.4'
N N 0.0061 0.0033 'International Tables Vol C Tables 4.2.6.8 and 6.1.1.4'
O O 0.0106 0.0060 'International Tables Vol C Tables 4.2.6.8 and 6.1.1.4'
Cu Cu 0.3201 1.2651 'International Tables Vol C Tables 4.2.6.8 and 6.1.1.4'

loop_
_geom_angle_atom_site_label_1
_geom_angle_atom_site_label_2
_geom_angle_atom_site_label_3
_geom_angle
O2 Cu1 N1 89.3(3)
O2 Cu1 O3 88.3(3)
N1 Cu1 O3 164.7(3)
O2 Cu1 N2 167.1(3)
N1 Cu1 N2 97.3(4)
O3 Cu1 N2 88.2(3)
O1 Cu2 O6 161.5(3)
O1 Cu2 O2 87.4(3)
O6 Cu2 O2 96.3(3)
O1 Cu2 O5 97.4(3)
O6 Cu2 O5 85.0(3)
O2 Cu2 O5 161.0(3)
O1 Cu2 Cu4 96.5(2)
O6 Cu2 Cu4 102.0(2)
O2 Cu2 Cu4 80.4(2)
O5 Cu2 Cu4 80.78(19)
N3 Cu3 O8 164.3(3)
N3 Cu3 O5 90.1(3)
O8 Cu3 O5 87.7(3)
N3 Cu3 N4 97.6(4)
O8 Cu3 N4 91.4(3)
O5 Cu3 N4 152.4(3)
O7 Cu4 O4 162.5(3)
O7 Cu4 O3 96.1(3)
O4 Cu4 O3 86.0(3)
O7 Cu4 O8 86.6(3)
O4 Cu4 O8 97.3(3)
O3 Cu4 O8 160.3(3)
O7 Cu4 Cu2 99.9(2)
O4 Cu4 Cu2 97.6(2)
O3 Cu4 Cu2 81.66(19)
O8 Cu4 Cu2 78.63(19)
O18 Cu5 N7 166.2(4)
O18 Cu5 O16 86.9(3)
N7 Cu5 O16 90.5(3)
O18 Cu5 N8 90.5(3)
N7 Cu5 N8 95.2(4)
O16 Cu5 N8 166.1(3)
O17 Cu6 O14 163.7(3)
O17 Cu6 O13 96.8(3)
O14 Cu6 O13 86.0(3)
O17 Cu6 O18 86.5(3)
O14 Cu6 O18 95.5(3)
O13 Cu6 O18 162.7(3)
O17 Cu6 Cu8 97.0(2)
O14 Cu6 Cu8 99.3(2)
O13 Cu6 Cu8 81.61(19)
O18 Cu6 Cu8 81.2(2)
N5 Cu7 O13 160.3(4)
N5 Cu7 O11 90.8(4)
O13 Cu7 O11 86.9(3)
N5 Cu7 N6 94.0(5)
O13 Cu7 N6 90.1(4)
O11 Cu7 N6 173.3(4)
N5 Cu7 O1W 102.0(4)
O13 Cu7 O1W 97.5(3)
O11 Cu7 O1W 88.2(3)
N6 Cu7 O1W 86.3(3)
O15 Cu8 O12 159.7(3)
O15 Cu8 O16 85.9(3)
O12 Cu8 O16 97.6(3)
O15 Cu8 O11 97.7(3)
O12 Cu8 O11 85.6(3)
O16 Cu8 O11 160.8(3)
O15 Cu8 Cu6 102.2(2)
O12 Cu8 Cu6 98.1(2)
O16 Cu8 Cu6 80.41(18)
O11 Cu8 Cu6 80.4(2)
O2 C1 C2 117.0(8)
O2 C1 C6 123.9(9)
C2 C1 C6 119.0(9)
O1 C2 C3 121.6(10)
O1 C2 C1 117.5(8)
C3 C2 C1 120.9(9)
C2 C3 C4 115.5(11)
C2 C3 H3A 122.2
C4 C3 H3A 122.2
C5 C4 C3 125.6(10)
C5 C4 H4A 117.2
C3 C4 H4A 117.2
C4 C5 C6 117.0(10)
C4 C5 H5A 121.5
C6 C5 H5A 121.5
C5 C6 C1 121.8(10)
C5 C6 C7 118.0(10)
C1 C6 C7 120.1(9)
N1 C7 C6 126.7(9)
N1 C7 H7A 116.6
C6 C7 H7A 116.6
C69 C8 N1 111.1(11)
C69 C8 H8A 109.4
N1 C8 H8A 109.4
C69 C8 H8B 109.4
N1 C8 H8B 109.4
H8A C8 H8B 108.0
C69 C9 N2 116.9(11)
C69 C9 H9A 108.1
N2 C9 H9A 108.1
C69 C9 H9B 108.1
N2 C9 H9B 108.1
H9A C9 H9B 107.3
N2 C10 C11 126.1(10)
N2 C10 H10A 116.9
C11 C10 H10A 116.9
C16 C11 C12 119.1(11)
C16 C11 C10 120.5(9)
C12 C11 C10 120.2(10)
C13 C12 C11 123.0(12)
C13 C12 H12A 118.5
C11 C12 H12A 118.5
C12 C13 C14 119.0(11)
C12 C13 H13A 120.5
C14 C13 H13A 120.5
C15 C14 C13 120.1(12)
C15 C14 H14A 119.9
C13 C14 H14A 119.9
O4 C15 C14 122.4(11)
O4 C15 C16 118.6(9)
C14 C15 C16 119.0(11)
O3 C16 C11 125.1(9)
O3 C16 C15 115.4(9)
C11 C16 C15 119.5(9)
O5 C17 C18 115.2(8)
O5 C17 C22 123.6(9)
C18 C17 C22 121.2(8)
O6 C18 C17 119.2(8)
O6 C18 C19 122.2(9)
C17 C18 C19 118.4(9)
C20 C19 C18 120.1(10)
C20 C19 H19A 119.9
C18 C19 H19A 119.9
C19 C20 C21 120.1(10)
C19 C20 H20A 119.9
C21 C20 H20A 119.9
C20 C21 C22 121.6(10)
C20 C21 H21A 119.2
C22 C21 H21A 119.2
C17 C22 C21 118.5(10)
C17 C22 C23 121.9(9)
C21 C22 C23 119.4(9)
N3 C23 C22 128.2(9)
N3 C23 H23A 115.9
C22 C23 H23A 115.9
C70 C24 N3 112.5(9)
C70 C24 H24A 109.1
N3 C24 H24A 109.1
C70 C24 H24B 109.1
N3 C24 H24B 109.1
H24A C24 H24B 107.8
N4 C25 C70 113.0(9)
N4 C25 H25A 109.0
C70 C25 H25A 109.0
N4 C25 H25B 109.0
C70 C25 H25B 109.0
H25A C25 H25B 107.8
N4 C26 C27 127.8(10)
N4 C26 H26A 116.1
C27 C26 H26A 116.1
C32 C27 C28 120.4(10)
C32 C27 C26 123.6(9)
C28 C27 C26 115.9(10)
C29 C28 C27 118.6(10)
C29 C28 H28 120.7
C27 C28 H28 120.7
C28 C29 C30 121.3(10)
C28 C29 H29A 119.4
C30 C29 H29A 119.4
C31 C30 C29 119.8(11)
C31 C30 H30 120.1
C29 C30 H30 120.1
O7 C31 C30 124.5(10)
O7 C31 C32 118.6(8)
C30 C31 C32 116.9(10)
C27 C32 O8 124.1(9)
C27 C32 C31 122.8(9)
O8 C32 C31 113.1(8)
O11 C35 C40 124.3(11)
O11 C35 C36 116.6(9)
C40 C35 C36 119.2(10)
O12 C36 C37 125.0(11)
O12 C36 C35 116.2(9)
C37 C36 C35 118.8(10)
C38 C37 C36 120.7(13)
C38 C37 H37A 119.7
C36 C37 H37A 119.7
C39 C38 C37 121.1(13)
C39 C38 H38A 119.5
C37 C38 H38A 119.5
C38 C39 C40 121.4(13)
C38 C39 H39A 119.3
C40 C39 H39A 119.3
C39 C40 C35 118.9(13)
C39 C40 C41 122.7(12)
C35 C40 C41 118.3(11)
N5 C41 C40 130.5(12)
N5 C41 H41A 114.7
C40 C41 H41A 114.7
N5 C42 C66 112.6(11)
N5 C42 H42A 109.1
C66 C42 H42A 109.1
N5 C42 H42B 109.1
C66 C42 H42B 109.1
H42A C42 H42B 107.8
N6 C43 C66 111.2(11)
N6 C43 H43A 109.4
C66 C43 H43A 109.4
N6 C43 H43B 109.4
C66 C43 H43B 109.4
H43A C43 H43B 108.0
N6 C44 C45 128.8(11)
N6 C44 H44A 115.6
C45 C44 H44A 115.6
C50 C45 C46 117.9(12)
C50 C45 C44 121.2(11)
C46 C45 C44 120.9(12)
C47 C46 C45 120.1(11)
C47 C46 H46A 119.9
C45 C46 H46A 119.9
C46 C47 C48 121.5(11)
C46 C47 H47A 119.2
C48 C47 H47A 119.2
C47 C48 C49 120.8(12)
C47 C48 H48A 119.6
C49 C48 H48A 119.6
O14 C49 C48 125.3(11)
O14 C49 C50 116.0(9)
C48 C49 C50 118.7(10)
O13 C50 C49 116.8(8)
O13 C50 C45 122.3(11)
C49 C50 C45 120.6(10)
O18 C51 C52 116.3(8)
O18 C51 C56 120.2(9)
C52 C51 C56 123.5(8)
O17 C52 C51 118.2(8)
O17 C52 C53 125.7(9)
C51 C52 C53 116.0(9)
C54 C53 C52 122.5(11)
C54 C53 H53A 118.8
C52 C53 H53A 118.8
C53 C54 C55 120.1(11)
C53 C54 H54A 120.0
C55 C54 H54A 120.0
C54 C55 C56 122.7(10)
C54 C55 H55A 118.6
C56 C55 H55A 118.6
C55 C56 C57 120.6(10)
C55 C56 C51 115.1(10)
C57 C56 C51 124.0(9)
N8 C57 C56 126.8(10)
N8 C57 H57A 116.6
C56 C57 H57A 116.6
C67 C58 N8 116.6(10)
C67 C58 H58A 108.1
N8 C58 H58A 108.1
C67 C58 H58B 108.1
N8 C58 H58B 108.1
H58A C58 H58B 107.3
C67 C59 N7 110.1(12)
C67 C59 H59A 109.6
N7 C59 H59A 109.6
C67 C59 H59B 109.6
N7 C59 H59B 109.6
H59A C59 H59B 108.2
C65 C60 C61 121.2(11)
C65 C60 H60A 119.4
C61 C60 H60A 119.4
C62 C61 C60 120.8(10)
C62 C61 H61A 119.6
C60 C61 H61A 119.6
C61 C62 C63 119.9(11)
C61 C62 H62A 120.1
C63 C62 H62A 120.1
C64 C63 C62 119.3(10)
C64 C63 C68 121.0(9)
C62 C63 C68 119.5(10)
O16 C64 C63 123.1(9)
O16 C64 C65 114.9(8)
C63 C64 C65 121.9(9)
O15 C65 C60 124.8(9)
O15 C65 C64 118.2(8)
C60 C65 C64 116.9(10)
C43 C66 C42 112.3(15)
C43 C66 H66A 109.1
C42 C66 H66A 109.1
C43 C66 H66B 109.1
C42 C66 H66B 109.1
H66A C66 H66B 107.9
C58 C67 C59 115.6(13)
C58 C67 H67A 108.4
C59 C67 H67A 108.4
C58 C67 H67B 108.4
C59 C67 H67B 108.4
H67A C67 H67B 107.4
N7 C68 C63 129.7(11)
N7 C68 H68A 115.2
C63 C68 H68A 115.2
C9 C69 C8 119.6(14)
C9 C69 H69A 107.4
C8 C69 H69A 107.4
C9 C69 H69B 107.4
C8 C69 H69B 107.4
H69A C69 H69B 106.9
C24 C70 C25 115.0(11)
C24 C70 H70A 108.5
C25 C70 H70A 108.5
C24 C70 H70B 108.5
C25 C70 H70B 108.5
H70A C70 H70B 107.5
C7 N1 C8 117.2(10)
C7 N1 Cu1 123.3(7)
C8 N1 Cu1 119.2(8)
C10 N2 C9 115.3(9)
C10 N2 Cu1 120.2(7)
C9 N2 Cu1 123.4(8)
C23 N3 C24 114.9(9)
C23 N3 Cu3 121.8(7)
C24 N3 Cu3 122.3(7)
C26 N4 C25 116.0(9)
C26 N4 Cu3 121.7(7)
C25 N4 Cu3 121.8(7)
C41 N5 C42 112.6(12)
C41 N5 Cu7 120.5(9)
C42 N5 Cu7 126.7(9)
C44 N6 C43 117.8(10)
C44 N6 Cu7 121.0(8)
C43 N6 Cu7 120.1(8)
C68 N7 C59 118.5(11)
C68 N7 Cu5 122.6(8)
C59 N7 Cu5 118.8(8)
C57 N8 C58 115.5(9)
C57 N8 Cu5 119.6(7)
C58 N8 Cu5 124.6(8)
C2 O1 Cu2 109.7(6)
C1 O2 Cu1 122.0(5)
C1 O2 Cu2 107.4(6)
Cu1 O2 Cu2 126.9(3)
C16 O3 Cu4 110.1(6)
C16 O3 Cu1 119.2(6)
Cu4 O3 Cu1 125.5(3)
C15 O4 Cu4 109.8(6)
C17 O5 Cu2 109.2(5)
C17 O5 Cu3 123.3(6)
Cu2 O5 Cu3 124.3(3)
C18 O6 Cu2 111.2(6)
C31 O7 Cu4 111.8(6)
C32 O8 Cu4 109.9(5)
C32 O8 Cu3 122.1(6)
Cu4 O8 Cu3 124.9(3)
C35 O11 Cu8 109.7(6)
C35 O11 Cu7 121.9(7)
Cu8 O11 Cu7 125.2(3)
C36 O12 Cu8 111.8(6)
C50 O13 Cu6 108.2(6)
C50 O13 Cu7 120.1(6)
Cu6 O13 Cu7 128.3(3)
C49 O14 Cu6 111.7(6)
C65 O15 Cu8 111.7(6)
C64 O16 Cu8 108.1(6)
C64 O16 Cu5 122.9(6)
Cu8 O16 Cu5 127.4(3)
C52 O17 Cu6 111.5(6)
C51 O18 Cu5 121.4(6)
C51 O18 Cu6 107.1(6)
Cu5 O18 Cu6 127.2(3)

loop_
_geom_bond_atom_site_label_1
_geom_bond_atom_site_label_2
_geom_bond_distance
Cu1 O2 1.947(6)
Cu1 N1 1.960(9)
Cu1 O3 1.982(6)
Cu1 N2 1.987(9)
Cu2 O1 1.869(6)
Cu2 O6 1.881(6)
Cu2 O2 1.964(6)
Cu2 O5 1.976(6)
Cu2 Cu4 2.8834(18)
Cu3 N3 1.957(8)
Cu3 O8 1.958(6)
Cu3 O5 1.977(6)
Cu3 N4 1.985(8)
Cu4 O7 1.859(6)
Cu4 O4 1.899(6)
Cu4 O3 1.945(6)
Cu4 O8 1.955(7)
Cu5 O18 1.949(7)
Cu5 N7 1.960(10)
Cu5 O16 1.967(6)
Cu5 N8 1.985(9)
Cu6 O17 1.888(6)
Cu6 O14 1.906(7)
Cu6 O13 1.934(7)
Cu6 O18 1.957(7)
Cu6 Cu8 2.8653(18)
Cu7 N5 1.962(11)
Cu7 O13 1.970(6)
Cu7 O11 1.980(7)
Cu7 N6 1.981(10)
Cu7 O1W 2.353(7)
Cu8 O15 1.870(6)
Cu8 O12 1.883(6)
Cu8 O16 1.960(6)
Cu8 O11 1.961(7)
C1 O2 1.353(10)
C1 C2 1.405(13)
C1 C6 1.407(12)
C2 O1 1.364(10)
C2 C3 1.387(12)
C3 C4 1.444(16)
C3 H3A 0.9300
C4 C5 1.330(16)
C4 H4A 0.9300
C5 C6 1.390(14)
C5 H5A 0.9300
C6 C7 1.426(15)
C7 N1 1.323(14)
C7 H7A 0.9300
C8 C69 1.461(17)
C8 N1 1.506(14)
C8 H8A 0.9700
C8 H8B 0.9700
C9 C69 1.458(17)
C9 N2 1.474(13)
C9 H9A 0.9700
C9 H9B 0.9700
C10 N2 1.300(13)
C10 C11 1.470(15)
C10 H10A 0.9300
C11 C16 1.370(13)
C11 C12 1.404(14)
C12 C13 1.309(16)
C12 H12A 0.9300
C13 C14 1.408(16)
C13 H13A 0.9300
C14 C15 1.396(13)
C14 H14A 0.9300
C15 O4 1.346(12)
C15 C16 1.402(13)
C16 O3 1.343(10)
C17 O5 1.360(10)
C17 C18 1.373(13)
C17 C22 1.389(12)
C18 O6 1.336(11)
C18 C19 1.449(12)
C19 C20 1.361(14)
C19 H19A 0.9300
C20 C21 1.364(15)
C20 H20A 0.9300
C21 C22 1.406(14)
C21 H21A 0.9300
C22 C23 1.421(14)
C23 N3 1.330(12)
C23 H23A 0.9300
C24 C70 1.458(15)
C24 N3 1.472(13)
C24 H24A 0.9700
C24 H24B 0.9700
C25 N4 1.485(13)
C25 C70 1.523(15)
C25 H25A 0.9700
C25 H25B 0.9700
C26 N4 1.277(11)
C26 C27 1.440(14)
C26 H26A 0.9300
C27 C32 1.344(13)
C27 C28 1.417(13)
C28 C29 1.371(15)
C28 H28 0.9300
C29 C30 1.426(16)
C29 H29A 0.9300
C30 C31 1.400(13)
C30 H30 0.9300
C31 O7 1.340(12)
C31 C32 1.427(13)
C32 O8 1.386(10)
C33 O9 1.443(13)
C34 O10 1.401(13)
C35 O11 1.302(11)
C35 C40 1.422(15)
C35 C36 1.445(15)
C36 O12 1.322(12)
C36 C37 1.400(14)
C37 C38 1.383(17)
C37 H37A 0.9300
C38 C39 1.367(18)
C38 H38A 0.9300
C39 C40 1.404(16)
C39 H39A 0.9300
C40 C41 1.495(18)
C41 N5 1.222(15)
C41 H41A 0.9300
C42 N5 1.469(16)
C42 C66 1.54(2)
C42 H42A 0.9700
C42 H42B 0.9700
C43 N6 1.452(14)
C43 C66 1.479(19)
C43 H43A 0.9700
C43 H43B 0.9700
C44 N6 1.280(15)
C44 C45 1.448(16)
C44 H44A 0.9300
C45 C50 1.413(14)
C45 C46 1.426(15)
C46 C47 1.363(17)
C46 H46A 0.9300
C47 C48 1.379(16)
C47 H47A 0.9300
C48 C49 1.385(14)
C48 H48A 0.9300
C49 O14 1.330(11)
C49 C50 1.412(14)
C50 O13 1.385(11)
C51 O18 1.392(10)
C51 C52 1.398(13)
C51 C56 1.427(13)
C52 O17 1.309(11)
C52 C53 1.413(13)
C53 C54 1.354(15)
C53 H53A 0.9300
C54 C55 1.365(15)
C54 H54A 0.9300
C55 C56 1.411(13)
C55 H55A 0.9300
C56 C57 1.412(14)
C57 N8 1.333(13)
C57 H57A 0.9300
C58 C67 1.420(16)
C58 N8 1.469(13)
C58 H58A 0.9700
C58 H58B 0.9700
C59 C67 1.496(19)
C59 N7 1.503(14)
C59 H59A 0.9700
C59 H59B 0.9700
C60 C65 1.390(13)
C60 C61 1.409(15)
C60 H60A 0.9300
C61 C62 1.356(15)
C61 H61A 0.9300
C62 C63 1.400(13)
C62 H62A 0.9300
C63 C64 1.392(13)
C63 C68 1.430(15)
C64 O16 1.376(10)
C64 C65 1.407(13)
C65 O15 1.315(11)
C66 H66A 0.9700
C66 H66B 0.9700
C67 H67A 0.9700
C67 H67B 0.9700
C68 N7 1.273(13)
C68 H68A 0.9300
C69 H69A 0.9700
C69 H69B 0.9700
C70 H70A 0.9700
C70 H70B 0.9700
C71 O19 1.433(14)
C72 O20 1.440(12)
C73 O21 1.424(12)
C74 O22 1.429(16)
